data_7120316
loop_
_publ_author_name
'Liao, Gang'
'Song, Hong'
'Yin, Xue-Song'
'Shi, Bing-Feng'

_publ_section_title
;
 Expeditious Synthesis of Pyrano[2,3,4-de]quinolines via Rh(III)-Catalyzed
 Cascade C--H Activation/Annulation/Lactonization of Quinolin-4-ol with
 Alkynes
;
_journal_name_full 'Chem. Commun.'
_journal_paper_doi 10.1039/C7CC04113F
_journal_year 2017
_chemical_formula_moiety 'C15 H11 N O3'
_chemical_formula_sum 'C15 H11 N O3'
_chemical_formula_weight 253.25
_chemical_name_systematic
; 
 ? 
;
_space_group_IT_number 14
_symmetry_cell_setting monoclinic
_symmetry_space_group_name_Hall '-P 2ybc'
_symmetry_space_group_name_H-M 'P 1 21/c 1'
_atom_sites_solution_hydrogens geom
_atom_sites_solution_primary direct
_atom_sites_solution_secondary difmap
_audit_block_doi 10.5517/ccdc.csd.cc1md1z1
_audit_creation_method SHELXL-97
_audit_update_record
;
2016-08-26 deposited with the CCDC.
2017-06-21 downloaded from the CCDC.
;
_cell_angle_alpha 90.00
_cell_angle_beta 93.583(10)
_cell_angle_gamma 90.00
_cell_formula_units_Z 4
_cell_length_a 7.2462(9)
_cell_length_b 8.2150(10)
_cell_length_c 20.228(3)
_cell_measurement_reflns_used 1156
_cell_measurement_temperature 293(2)
_cell_measurement_theta_max 29.2369
_cell_measurement_theta_min 2.8109
_cell_volume 1201.8(3)
_computing_cell_refinement 'CrysAlis PRO (Agilent Technologies, 2011)'
_computing_data_collection 'CrysAlis PRO'
_computing_data_reduction 'CrysAlis PRO'
_computing_molecular_graphics 'OLEX2 (Dolomanov et al., 2009)'
_computing_publication_material OLEX2
_computing_structure_refinement 'SHELXL-97 (Sheldrick, 2008)'
_computing_structure_solution 'SHELXS-97 (Sheldrick, 2008)'
_diffrn_ambient_temperature 293(2)
_diffrn_detector_area_resol_mean 10.3592
_diffrn_measured_fraction_theta_full 0.998
_diffrn_measured_fraction_theta_max 0.998
_diffrn_measurement_device_type 'Xcalibur, Atlas, Gemini ultra'
_diffrn_measurement_method '\w scans'
_diffrn_radiation_monochromator graphite
_diffrn_radiation_source 'fine-focus sealed tube'
_diffrn_radiation_type MoK\a
_diffrn_radiation_wavelength 0.71073
_diffrn_reflns_av_R_equivalents 0.0266
_diffrn_reflns_av_sigmaI/netI 0.0344
_diffrn_reflns_limit_h_max 8
_diffrn_reflns_limit_h_min -7
_diffrn_reflns_limit_k_max 9
_diffrn_reflns_limit_k_min -8
_diffrn_reflns_limit_l_max 21
_diffrn_reflns_limit_l_min -24
_diffrn_reflns_number 4684
_diffrn_reflns_theta_full 25.35
_diffrn_reflns_theta_max 25.35
_diffrn_reflns_theta_min 2.82
_exptl_absorpt_coefficient_mu 0.099
_exptl_absorpt_correction_T_max 0.9844
_exptl_absorpt_correction_T_min 0.9682
_exptl_absorpt_correction_type multi-scan
_exptl_absorpt_process_details
;
CrysAlis PRO (Agilent Technologies, 2011) 
;
_exptl_crystal_colour colorless
_exptl_crystal_density_diffrn 1.400
_exptl_crystal_density_method 'not measured'
_exptl_crystal_description needle
_exptl_crystal_F_000 528
_exptl_crystal_size_max 0.33
_exptl_crystal_size_mid 0.19
_exptl_crystal_size_min 0.16
_refine_diff_density_max 0.139
_refine_diff_density_min -0.149
_refine_diff_density_rms 0.039
_refine_ls_extinction_coef 0.0079(18)
_refine_ls_extinction_expression Fc^*^=kFc[1+0.001xFc^2^\l^3^/sin(2\q)]^-1/4^
_refine_ls_extinction_method SHELXL
_refine_ls_goodness_of_fit_ref 1.031
_refine_ls_hydrogen_treatment mixed
_refine_ls_matrix_type full
_refine_ls_number_parameters 175
_refine_ls_number_reflns 2190
_refine_ls_number_restraints 0
_refine_ls_restrained_S_all 1.031
_refine_ls_R_factor_all 0.0765
_refine_ls_R_factor_gt 0.0423
_refine_ls_shift/su_max 0.000
_refine_ls_shift/su_mean 0.000
_refine_ls_structure_factor_coef Fsqd
_refine_ls_weighting_details 'calc w=1/[\s^2^(Fo^2^)+(0.0537P)^2^+0.0969P] where P=(Fo^2^+2Fc^2^)/3'
_refine_ls_weighting_scheme calc
_refine_ls_wR_factor_gt 0.1002
_refine_ls_wR_factor_ref 0.1198
_reflns_number_gt 1421
_reflns_number_total 2190
_reflns_threshold_expression >2sigma(I)
_cod_data_source_file c7cc04113f2.cif
_cod_data_source_block 140328_lg_1_100p
_cod_original_cell_volume 1201.7(3)
_cod_original_sg_symbol_H-M 'P 21/c'
_cod_database_code 7120316

loop_
_symmetry_equiv_pos_as_xyz
'x, y, z'
'-x, y+1/2, -z+1/2'
'-x, -y, -z'
'x, -y-1/2, z-1/2'

loop_
_atom_site_label
_atom_site_type_symbol
_atom_site_fract_x
_atom_site_fract_y
_atom_site_fract_z
_atom_site_U_iso_or_equiv
_atom_site_adp_type
_atom_site_occupancy
_atom_site_symmetry_multiplicity
_atom_site_calc_flag
_atom_site_refinement_flags
O1 O 0.31917(17) 0.89478(14) 0.11936(6) 0.0498(4) Uani 1 1 d .
O2 O 0.1550(2) 1.44455(19) 0.13804(9) 0.0844(6) Uani 1 1 d .
O3 O 0.2313(2) 1.25128(17) 0.21283(8) 0.0685(5) Uani 1 1 d .
N1 N 0.2863(2) 0.8264(3) -0.08564(9) 0.0674(5) Uani 1 1 d .
C1 C 0.3059(2) 0.8752(2) 0.05096(10) 0.0448(5) Uani 1 1 d .
C2 C 0.3460(3) 0.7271(2) 0.02593(11) 0.0565(5) Uani 1 1 d .
H2 H 0.3800 0.6400 0.0534 0.068 Uiso 1 1 calc R
C3 C 0.3340(3) 0.7113(3) -0.04281(12) 0.0674(6) Uani 1 1 d .
H3 H 0.3624 0.6099 -0.0599 0.081 Uiso 1 1 calc R
C4 C 0.2440(2) 0.9737(3) -0.05992(10) 0.0537(5) Uani 1 1 d .
C5 C 0.2516(2) 1.0046(2) 0.00870(9) 0.0434(5) Uani 1 1 d .
C6 C 0.2044(2) 1.1601(2) 0.03295(10) 0.0457(5) Uani 1 1 d .
C7 C 0.1475(3) 1.2806(3) -0.01024(12) 0.0608(6) Uani 1 1 d .
H7 H 0.1146 1.3823 0.0054 0.073 Uiso 1 1 calc R
C8 C 0.1394(3) 1.2492(3) -0.07822(12) 0.0719(7) Uani 1 1 d .
H8 H 0.0997 1.3311 -0.1075 0.086 Uiso 1 1 calc R
C9 C 0.1876(3) 1.1030(3) -0.10281(11) 0.0679(6) Uani 1 1 d .
H9 H 0.1836 1.0874 -0.1484 0.081 Uiso 1 1 calc R
C10 C 0.2217(2) 1.1701(2) 0.10430(10) 0.0459(5) Uani 1 1 d .
C11 C 0.2759(2) 1.0447(2) 0.14133(9) 0.0459(5) Uani 1 1 d .
C12 C 0.2907(3) 1.0811(2) 0.21327(10) 0.0583(6) Uani 1 1 d .
C13 C 0.1962(3) 1.3052(3) 0.14957(12) 0.0616(6) Uani 1 1 d .
C14 C 0.4883(3) 1.0750(3) 0.24211(12) 0.0771(7) Uani 1 1 d .
H14A H 0.5311 0.9644 0.2427 0.116 Uiso 1 1 calc R
H14B H 0.4940 1.1168 0.2865 0.116 Uiso 1 1 calc R
H14C H 0.5651 1.1399 0.2155 0.116 Uiso 1 1 calc R
C15 C 0.1584(4) 0.9820(3) 0.25212(12) 0.0870(8) Uani 1 1 d .
H15A H 0.0334 1.0099 0.2380 0.130 Uiso 1 1 calc R
H15B H 0.1796 1.0050 0.2985 0.130 Uiso 1 1 calc R
H15C H 0.1783 0.8682 0.2444 0.130 Uiso 1 1 calc R

loop_
_atom_site_aniso_label
_atom_site_aniso_U_11
_atom_site_aniso_U_22
_atom_site_aniso_U_33
_atom_site_aniso_U_23
_atom_site_aniso_U_13
_atom_site_aniso_U_12
O1 0.0569(8) 0.0452(8) 0.0475(9) 0.0045(6) 0.0057(6) 0.0039(6)
O2 0.0934(13) 0.0526(9) 0.1084(14) -0.0049(9) 0.0151(10) 0.0184(9)
O3 0.0750(10) 0.0658(10) 0.0653(11) -0.0135(8) 0.0089(8) 0.0097(8)
N1 0.0578(11) 0.0867(14) 0.0584(12) -0.0103(11) 0.0101(9) -0.0072(10)
C1 0.0360(10) 0.0493(11) 0.0498(12) 0.0008(9) 0.0073(8) -0.0034(8)
C2 0.0553(12) 0.0482(12) 0.0669(15) -0.0036(10) 0.0112(10) 0.0016(9)
C3 0.0627(14) 0.0662(15) 0.0750(17) -0.0193(13) 0.0175(12) -0.0022(11)
C4 0.0358(10) 0.0717(14) 0.0542(13) -0.0002(11) 0.0074(9) -0.0076(10)
C5 0.0285(9) 0.0537(11) 0.0485(12) 0.0044(9) 0.0058(8) -0.0045(8)
C6 0.0289(9) 0.0494(11) 0.0594(13) 0.0100(9) 0.0070(8) -0.0013(8)
C7 0.0469(11) 0.0616(13) 0.0741(16) 0.0213(12) 0.0046(10) 0.0050(10)
C8 0.0530(13) 0.0900(18) 0.0722(18) 0.0360(14) -0.0014(11) 0.0046(13)
C9 0.0498(12) 0.1035(19) 0.0502(14) 0.0162(13) 0.0024(10) -0.0054(13)
C10 0.0388(10) 0.0437(11) 0.0560(13) 0.0013(9) 0.0086(8) 0.0029(9)
C11 0.0423(10) 0.0438(11) 0.0524(12) 0.0003(9) 0.0095(8) -0.0003(9)
C12 0.0661(14) 0.0561(13) 0.0535(13) -0.0043(10) 0.0098(10) 0.0015(10)
C13 0.0525(12) 0.0523(13) 0.0808(17) -0.0041(12) 0.0109(11) 0.0047(10)
C14 0.0832(16) 0.0802(16) 0.0658(16) -0.0077(12) -0.0115(12) 0.0058(13)
C15 0.102(2) 0.1038(19) 0.0582(16) -0.0007(14) 0.0272(14) -0.0164(16)

loop_
_atom_type_symbol
_atom_type_description
_atom_type_scat_dispersion_real
_atom_type_scat_dispersion_imag
_atom_type_scat_source
C C 0.0033 0.0016 'International Tables Vol C Tables 4.2.6.8 and 6.1.1.4'
H H 0.0000 0.0000 'International Tables Vol C Tables 4.2.6.8 and 6.1.1.4'
N N 0.0061 0.0033 'International Tables Vol C Tables 4.2.6.8 and 6.1.1.4'
O O 0.0106 0.0060 'International Tables Vol C Tables 4.2.6.8 and 6.1.1.4'

loop_
_geom_angle_atom_site_label_1
_geom_angle_atom_site_label_2
_geom_angle_atom_site_label_3
_geom_angle
C11 O1 C1 115.41(14)
C13 O3 C12 110.74(15)
C3 N1 C4 116.4(2)
C2 C1 O1 118.18(17)
C2 C1 C5 120.65(19)
O1 C1 C5 121.17(16)
C1 C2 C3 117.1(2)
C1 C2 H2 121.5
C3 C2 H2 121.5
N1 C3 C2 126.0(2)
N1 C3 H3 117.0
C2 C3 H3 117.0
N1 C4 C5 122.81(19)
N1 C4 C9 119.8(2)
C5 C4 C9 117.4(2)
C1 C5 C4 117.08(18)
C1 C5 C6 122.39(17)
C4 C5 C6 120.53(17)
C7 C6 C5 120.05(19)
C7 C6 C10 127.03(19)
C5 C6 C10 112.91(16)
C6 C7 C8 119.2(2)
C6 C7 H7 120.4
C8 C7 H7 120.4
C9 C8 C7 122.0(2)
C9 C8 H8 119.0
C7 C8 H8 119.0
C8 C9 C4 120.8(2)
C8 C9 H9 119.6
C4 C9 H9 119.6
C11 C10 C6 121.85(17)
C11 C10 C13 106.43(19)
C6 C10 C13 131.68(18)
C10 C11 O1 126.26(18)
C10 C11 C12 113.62(17)
O1 C11 C12 120.11(16)
O3 C12 C11 100.56(15)
O3 C12 C14 107.78(16)
C11 C12 C14 112.37(18)
O3 C12 C15 108.73(18)
C11 C12 C15 113.05(18)
C14 C12 C15 113.4(2)
O2 C13 O3 121.4(2)
O2 C13 C10 130.0(2)
O3 C13 C10 108.58(17)
C12 C14 H14A 109.5
C12 C14 H14B 109.5
H14A C14 H14B 109.5
C12 C14 H14C 109.5
H14A C14 H14C 109.5
H14B C14 H14C 109.5
C12 C15 H15A 109.5
C12 C15 H15B 109.5
H15A C15 H15B 109.5
C12 C15 H15C 109.5
H15A C15 H15C 109.5
H15B C15 H15C 109.5

loop_
_geom_bond_atom_site_label_1
_geom_bond_atom_site_label_2
_geom_bond_distance
O1 C11 1.353(2)
O1 C1 1.390(2)
O2 C13 1.202(2)
O3 C13 1.363(3)
O3 C12 1.463(2)
N1 C3 1.314(3)
N1 C4 1.360(3)
C1 C2 1.356(3)
C1 C5 1.405(2)
C2 C3 1.394(3)
C2 H2 0.9300
C3 H3 0.9300
C4 C5 1.409(3)
C4 C9 1.416(3)
C5 C6 1.418(3)
C6 C7 1.366(3)
C6 C10 1.443(3)
C7 C8 1.397(3)
C7 H7 0.9300
C8 C9 1.354(3)
C8 H8 0.9300
C9 H9 0.9300
C10 C11 1.319(2)
C10 C13 1.458(3)
C11 C12 1.483(3)
C12 C14 1.512(3)
C12 C15 1.515(3)
C14 H14A 0.9600
C14 H14B 0.9600
C14 H14C 0.9600
C15 H15A 0.9600
C15 H15B 0.9600
C15 H15C 0.9600
